data_4029195
loop_
_publ_author_name
'Suzuki, Takahiro'
'Okuyama, Hiroshi'
'Takano, Atsuhiro'
'Suzuki, Shinya'
'Shimizu, Isao'
'Kobayashi, Susumu'

_publ_section_title
;
 Synthesis of Dibarrelane, a Dibicyclo[2.2.2]octane Hydrocarbon.
;
_journal_issue 6
_journal_name_full 'The Journal of organic chemistry'
_journal_page_first 2803
_journal_page_last 2808
_journal_paper_doi 10.1021/jo5003455
_journal_volume 79
_journal_year 2014
_chemical_formula_sum 'C14 H20 O2'
_chemical_formula_weight 220.30
_chemical_name_systematic
; 
 ? 
;
_space_group_IT_number 14
_symmetry_cell_setting monoclinic
_symmetry_space_group_name_Hall '-P 2ybc'
_symmetry_space_group_name_H-M 'P 1 21/c 1'
_atom_sites_solution_hydrogens geom
_atom_sites_solution_primary direct
_atom_sites_solution_secondary difmap
_audit_creation_method SHELXL-97
_cell_angle_alpha 90.00
_cell_angle_beta 93.658(2)
_cell_angle_gamma 90.00
_cell_formula_units_Z 4
_cell_length_a 6.7640(11)
_cell_length_b 10.5710(17)
_cell_length_c 15.916(3)
_cell_measurement_reflns_used 4065
_cell_measurement_temperature 173
_cell_measurement_theta_max 27.60
_cell_measurement_theta_min 2.31
_cell_volume 1135.7(3)
_computing_cell_refinement 'APEX2 (Bruker AXS, 2006)'
_computing_data_collection 'APEX2 (Bruker AXS, 2006)'
_computing_data_reduction 'SAINT (Bruker AXS, 2004)'
_computing_molecular_graphics 'XSHEL (Bruker AXS,2002)'
_computing_publication_material 'XCIF (Bruker AXS, 2001)'
_computing_structure_refinement 'SHELXL-97 (Sheldrick, 1997)'
_computing_structure_solution 'SHELXS-97 (Sheldrick, 1997)'
_diffrn_ambient_temperature 173
_diffrn_detector_area_resol_mean 8.333
_diffrn_measured_fraction_theta_full 0.994
_diffrn_measured_fraction_theta_max 0.974
_diffrn_measurement_device_type 'Bruker APEXII CCD area detector'
_diffrn_measurement_method 'phi and omega scans'
_diffrn_radiation_monochromator 'Bruker Helios multilayer confocal mirror'
_diffrn_radiation_source 'Bruker TXS fine-focus rotating anode'
_diffrn_radiation_type MoK\a
_diffrn_radiation_wavelength 0.71073
_diffrn_reflns_av_R_equivalents 0.1088
_diffrn_reflns_av_sigmaI/netI 0.0789
_diffrn_reflns_limit_h_max 8
_diffrn_reflns_limit_h_min -7
_diffrn_reflns_limit_k_max 13
_diffrn_reflns_limit_k_min -9
_diffrn_reflns_limit_l_max 20
_diffrn_reflns_limit_l_min -20
_diffrn_reflns_number 6005
_diffrn_reflns_theta_full 25.00
_diffrn_reflns_theta_max 27.60
_diffrn_reflns_theta_min 2.31
_exptl_absorpt_coefficient_mu 0.084
_exptl_absorpt_correction_T_max 0.9737
_exptl_absorpt_correction_T_min 0.8794
_exptl_absorpt_correction_type analytical
_exptl_absorpt_process_details
;
Crystal Faces plugin in Bruker APEX2 software
;
_exptl_crystal_colour colorless
_exptl_crystal_density_diffrn 1.288
_exptl_crystal_density_method 'not measured'
_exptl_crystal_description plate
_exptl_crystal_F_000 480
_exptl_crystal_size_max 0.57
_exptl_crystal_size_mid 0.34
_exptl_crystal_size_min 0.32
_refine_diff_density_max 0.379
_refine_diff_density_min -0.489
_refine_diff_density_rms 0.098
_refine_ls_extinction_method none
_refine_ls_goodness_of_fit_ref 1.045
_refine_ls_hydrogen_treatment constr
_refine_ls_matrix_type full
_refine_ls_number_parameters 146
_refine_ls_number_reflns 2560
_refine_ls_number_restraints 0
_refine_ls_restrained_S_all 1.045
_refine_ls_R_factor_all 0.0671
_refine_ls_R_factor_gt 0.0639
_refine_ls_shift/su_max 0.004
_refine_ls_shift/su_mean 0.000
_refine_ls_structure_factor_coef Fsqd
_refine_ls_weighting_details 'calc w=1/[\s^2^(Fo^2^)+(0.0858P)^2^+0.5304P] where P=(Fo^2^+2Fc^2^)/3'
_refine_ls_weighting_scheme calc
_refine_ls_wR_factor_gt 0.1699
_refine_ls_wR_factor_ref 0.1735
_reflns_number_gt 2317
_reflns_number_total 2560
_reflns_threshold_expression >2sigma(I)
_cod_data_source_file jo5003455_si_002.cif
_cod_data_source_block biscooh
_cod_depositor_comments
;
The following automatic conversions were performed:

'_symmetry_cell_setting' value 'Monoclinic' changed to 'monoclinic'
according to
/usr/data/users/saulius/crontab/automatic-downloads/current/ACS/lib/dictionaries/cif_core.dic
dictionary named 'cif_core.dic' version 2.4.2 from 2011-04-26.

Automatic conversion script
Id: cif_fix_values 2281 2013-09-26 08:29:07Z andrius 
;
_cod_original_sg_symbol_H-M 'P2(1)/c  '
_cod_database_code 4029195

loop_
_symmetry_equiv_pos_as_xyz
'x, y, z'
'-x, y+1/2, -z+1/2'
'-x, -y, -z'
'x, -y-1/2, z-1/2'

loop_
_atom_site_label
_atom_site_type_symbol
_atom_site_fract_x
_atom_site_fract_y
_atom_site_fract_z
_atom_site_U_iso_or_equiv
_atom_site_adp_type
_atom_site_occupancy
_atom_site_symmetry_multiplicity
_atom_site_calc_flag
_atom_site_refinement_flags
C1 C 0.1026(3) 0.31731(19) 0.45988(10) 0.0321(4) Uani 1 1 d .
H1A H 0.0745 0.3682 0.5100 0.038 Uiso 1 1 calc R
H1B H 0.0934 0.2267 0.4749 0.038 Uiso 1 1 calc R
C2 C -0.0502(2) 0.34844(16) 0.38667(9) 0.0243(3) Uani 1 1 d .
H2A H -0.1425 0.2764 0.3773 0.029 Uiso 1 1 calc R
H2B H -0.1284 0.4235 0.4013 0.029 Uiso 1 1 calc R
C3 C 0.0548(2) 0.37483(14) 0.30579(8) 0.0179(3) Uani 1 1 d .
C4 C -0.0937(2) 0.39216(15) 0.23007(9) 0.0222(3) Uani 1 1 d .
H4A H -0.1906 0.4585 0.2429 0.027 Uiso 1 1 calc R
H4B H -0.1671 0.3122 0.2192 0.027 Uiso 1 1 calc R
C5 C 0.0120(2) 0.43013(16) 0.15069(9) 0.0229(3) Uani 1 1 d .
H5A H -0.0323 0.3746 0.1030 0.027 Uiso 1 1 calc R
H5B H -0.0216 0.5186 0.1351 0.027 Uiso 1 1 calc R
C6 C 0.2369(2) 0.41722(14) 0.16902(8) 0.0175(3) Uani 1 1 d .
C7 C 0.3494(2) 0.44859(14) 0.09240(9) 0.0197(3) Uani 1 1 d .
C8 C 0.1835(2) 0.49469(14) 0.31760(9) 0.0201(3) Uani 1 1 d .
H8 H 0.0938 0.5692 0.3222 0.024 Uiso 1 1 calc R
C9 C 0.3043(2) 0.51260(15) 0.23888(9) 0.0225(3) Uani 1 1 d .
H9A H 0.2860 0.5999 0.2173 0.027 Uiso 1 1 calc R
H9B H 0.4469 0.5002 0.2547 0.027 Uiso 1 1 calc R
C10 C 0.3149(3) 0.48330(18) 0.40087(10) 0.0313(4) Uani 1 1 d .
H10A H 0.4528 0.5076 0.3909 0.038 Uiso 1 1 calc R
H10B H 0.2653 0.5414 0.4435 0.038 Uiso 1 1 calc R
C11 C 0.3102(3) 0.34699(17) 0.43333(9) 0.0285(4) Uani 1 1 d .
H11 H 0.4091 0.3362 0.4822 0.034 Uiso 1 1 calc R
C12 C 0.3581(3) 0.25677(19) 0.36205(10) 0.0329(4) Uani 1 1 d .
H12A H 0.3658 0.1690 0.3837 0.039 Uiso 1 1 calc R
H12B H 0.4885 0.2790 0.3413 0.039 Uiso 1 1 calc R
C13 C 0.1973(2) 0.26483(14) 0.28870(9) 0.0198(3) Uani 1 1 d .
H13 H 0.1197 0.1843 0.2874 0.024 Uiso 1 1 calc R
C14 C 0.2831(2) 0.28285(14) 0.20147(9) 0.0236(3) Uani 1 1 d .
H14A H 0.4282 0.2694 0.2064 0.028 Uiso 1 1 calc R
H14B H 0.2239 0.2200 0.1612 0.028 Uiso 1 1 calc R
O1 O 0.27386(18) 0.53834(13) 0.04500(7) 0.0332(3) Uani 1 1 d .
H1 H 0.3494 0.5539 0.0064 0.050 Uiso 1 1 calc R
O2 O 0.50816(18) 0.39556(13) 0.07936(7) 0.0334(3) Uani 1 1 d .

loop_
_atom_site_aniso_label
_atom_site_aniso_U_11
_atom_site_aniso_U_22
_atom_site_aniso_U_33
_atom_site_aniso_U_23
_atom_site_aniso_U_13
_atom_site_aniso_U_12
C1 0.0379(9) 0.0393(10) 0.0196(7) 0.0068(7) 0.0058(6) 0.0002(8)
C2 0.0258(7) 0.0276(8) 0.0205(7) 0.0014(6) 0.0096(6) -0.0019(6)
C3 0.0200(7) 0.0183(7) 0.0160(6) -0.0005(5) 0.0048(5) -0.0007(5)
C4 0.0178(7) 0.0279(8) 0.0211(7) 0.0013(6) 0.0035(5) -0.0010(6)
C5 0.0210(7) 0.0311(8) 0.0167(6) 0.0011(6) 0.0024(5) 0.0018(6)
C6 0.0193(7) 0.0174(7) 0.0164(6) 0.0002(5) 0.0059(5) 0.0007(5)
C7 0.0221(7) 0.0211(7) 0.0162(6) -0.0005(5) 0.0040(5) -0.0006(5)
C8 0.0252(7) 0.0176(7) 0.0181(6) -0.0021(5) 0.0053(5) -0.0013(6)
C9 0.0273(7) 0.0214(7) 0.0195(6) -0.0020(5) 0.0065(5) -0.0073(6)
C10 0.0393(9) 0.0341(9) 0.0202(7) -0.0032(6) -0.0011(6) -0.0122(7)
C11 0.0319(8) 0.0344(9) 0.0187(7) 0.0018(6) -0.0012(6) 0.0010(7)
C12 0.0351(9) 0.0374(10) 0.0256(8) -0.0008(7) -0.0020(6) 0.0146(8)
C13 0.0256(7) 0.0157(6) 0.0185(6) 0.0005(5) 0.0048(5) 0.0004(5)
C14 0.0314(8) 0.0180(7) 0.0227(7) 0.0017(6) 0.0108(6) 0.0045(6)
O1 0.0324(6) 0.0405(7) 0.0280(6) 0.0161(5) 0.0115(5) 0.0058(6)
O2 0.0326(7) 0.0378(7) 0.0319(6) 0.0098(5) 0.0175(5) 0.0085(5)

loop_
_atom_type_symbol
_atom_type_description
_atom_type_scat_dispersion_real
_atom_type_scat_dispersion_imag
_atom_type_scat_source
C C 0.0033 0.0016 'International Tables Vol C Tables 4.2.6.8 and 6.1.1.4'
H H 0.0000 0.0000 'International Tables Vol C Tables 4.2.6.8 and 6.1.1.4'
O O 0.0106 0.0060 'International Tables Vol C Tables 4.2.6.8 and 6.1.1.4'

loop_
_geom_angle_atom_site_label_1
_geom_angle_atom_site_label_2
_geom_angle_atom_site_label_3
_geom_angle
C11 C1 C2 109.34(12)
C11 C1 H1A 109.8
C2 C1 H1A 109.8
C11 C1 H1B 109.8
C2 C1 H1B 109.8
H1A C1 H1B 108.3
C3 C2 C1 110.43(12)
C3 C2 H2A 109.6
C1 C2 H2A 109.6
C3 C2 H2B 109.6
C1 C2 H2B 109.6
H2A C2 H2B 108.1
C4 C3 C2 111.53(12)
C4 C3 C8 109.57(12)
C2 C3 C8 109.58(11)
C4 C3 C13 109.69(12)
C2 C3 C13 109.75(12)
C8 C3 C13 106.60(12)
C3 C4 C5 111.15(11)
C3 C4 H4A 109.4
C5 C4 H4A 109.4
C3 C4 H4B 109.4
C5 C4 H4B 109.4
H4A C4 H4B 108.0
C6 C5 C4 109.03(11)
C6 C5 H5A 109.9
C4 C5 H5A 109.9
C6 C5 H5B 109.9
C4 C5 H5B 109.9
H5A C5 H5B 108.3
C7 C6 C14 111.77(11)
C7 C6 C5 111.71(11)
C14 C6 C5 108.87(12)
C7 C6 C9 107.19(11)
C14 C6 C9 108.45(12)
C5 C6 C9 108.73(12)
O2 C7 O1 123.14(13)
O2 C7 C6 121.37(13)
O1 C7 C6 115.39(13)
C3 C8 C9 108.94(11)
C3 C8 C10 109.16(12)
C9 C8 C10 113.40(13)
C3 C8 H8 108.4
C9 C8 H8 108.4
C10 C8 H8 108.4
C6 C9 C8 110.77(11)
C6 C9 H9A 109.5
C8 C9 H9A 109.5
C6 C9 H9B 109.5
C8 C9 H9B 109.5
H9A C9 H9B 108.1
C11 C10 C8 109.76(13)
C11 C10 H10A 109.7
C8 C10 H10A 109.7
C11 C10 H10B 109.7
C8 C10 H10B 109.7
H10A C10 H10B 108.2
C1 C11 C12 108.58(15)
C1 C11 C10 109.02(15)
C12 C11 C10 109.03(13)
C1 C11 H11 110.1
C12 C11 H11 110.1
C10 C11 H11 110.1
C11 C12 C13 110.69(13)
C11 C12 H12A 109.5
C13 C12 H12A 109.5
C11 C12 H12B 109.5
C13 C12 H12B 109.5
H12A C12 H12B 108.1
C3 C13 C12 108.96(12)
C3 C13 C14 109.79(11)
C12 C13 C14 113.43(13)
C3 C13 H13 108.2
C12 C13 H13 108.2
C14 C13 H13 108.2
C6 C14 C13 109.56(11)
C6 C14 H14A 109.8
C13 C14 H14A 109.8
C6 C14 H14B 109.8
C13 C14 H14B 109.8
H14A C14 H14B 108.2
C7 O1 H1 109.5

loop_
_geom_bond_atom_site_label_1
_geom_bond_atom_site_label_2
_geom_bond_distance
C1 C11 1.525(2)
C1 C2 1.543(2)
C1 H1A 0.9900
C1 H1B 0.9900
C2 C3 1.5347(18)
C2 H2A 0.9900
C2 H2B 0.9900
C3 C4 1.530(2)
C3 C8 1.542(2)
C3 C13 1.546(2)
C4 C5 1.5438(19)
C4 H4A 0.9900
C4 H4B 0.9900
C5 C6 1.537(2)
C5 H5A 0.9900
C5 H5B 0.9900
C6 C7 1.5150(18)
C6 C14 1.537(2)
C6 C9 1.548(2)
C7 O2 1.2402(19)
C7 O1 1.2968(19)
C8 C9 1.5503(19)
C8 C10 1.552(2)
C8 H8 1.0000
C9 H9A 0.9900
C9 H9B 0.9900
C10 C11 1.532(2)
C10 H10A 0.9900
C10 H10B 0.9900
C11 C12 1.532(2)
C11 H11 1.0000
C12 C13 1.546(2)
C12 H12A 0.9900
C12 H12B 0.9900
C13 C14 1.5503(19)
C13 H13 1.0000
C14 H14A 0.9900
C14 H14B 0.9900
O1 H1 0.8400

loop_
_geom_torsion_atom_site_label_1
_geom_torsion_atom_site_label_2
_geom_torsion_atom_site_label_3
_geom_torsion_atom_site_label_4
_geom_torsion
C11 C1 C2 C3 10.7(2)
C1 C2 C3 C4 173.96(13)
C1 C2 C3 C8 -64.54(17)
C1 C2 C3 C13 52.20(17)
C2 C3 C4 C5 175.05(13)
C8 C3 C4 C5 53.55(16)
C13 C3 C4 C5 -63.15(16)
C3 C4 C5 C6 9.31(18)
C4 C5 C6 C7 177.92(12)
C4 C5 C6 C14 53.99(16)
C4 C5 C6 C9 -63.99(16)
C14 C6 C7 O2 -25.7(2)
C5 C6 C7 O2 -148.01(15)
C9 C6 C7 O2 92.98(17)
C14 C6 C7 O1 157.83(14)
C5 C6 C7 O1 35.56(19)
C9 C6 C7 O1 -83.46(16)
C4 C3 C8 C9 -62.85(15)
C2 C3 C8 C9 174.48(12)
C13 C3 C8 C9 55.77(14)
C4 C3 C8 C10 172.83(12)
C2 C3 C8 C10 50.17(16)
C13 C3 C8 C10 -68.54(14)
C7 C6 C9 C8 175.28(12)
C14 C6 C9 C8 -63.88(15)
C5 C6 C9 C8 54.36(16)
C3 C8 C9 C6 7.93(17)
C10 C8 C9 C6 129.70(14)
C3 C8 C10 C11 12.99(17)
C9 C8 C10 C11 -108.66(15)
C2 C1 C11 C12 -65.62(19)
C2 C1 C11 C10 53.05(18)
C8 C10 C11 C1 -67.21(16)
C8 C10 C11 C12 51.18(18)
C1 C11 C12 C13 55.06(19)
C10 C11 C12 C13 -63.60(19)
C4 C3 C13 C12 174.75(12)
C2 C3 C13 C12 -62.39(16)
C8 C3 C13 C12 56.21(15)
C4 C3 C13 C14 49.97(15)
C2 C3 C13 C14 172.83(12)
C8 C3 C13 C14 -68.57(14)
C11 C12 C13 C3 7.65(19)
C11 C12 C13 C14 130.27(15)
C7 C6 C14 C13 169.23(12)
C5 C6 C14 C13 -66.89(15)
C9 C6 C14 C13 51.27(15)
C3 C13 C14 C6 12.59(17)
C12 C13 C14 C6 -109.58(15)
